data_4113186
loop_
_publ_author_name
'Andrzej Rajca'
'Makoto Miyasaka'
'Maren Pink'
'Hua Wang'
'Suchada Rajca'

_publ_section_title
;
 Helically Annelated and Cross-Conjugated Oligothiophenes: Asymmetric
 Synthesis, Resolution, and Characterization of a Carbon-Sulfur
 [7]Helicene
;
_journal_name_full 'Journal of the American Chemical Society'
_journal_page_first 15211
_journal_page_last 15222
_journal_paper_doi 10.1021/ja0462530
_journal_volume 126
_journal_year 2004
_chemical_formula_moiety 'C42 H54 Br6 S9 Si6, C H Cl3'
_chemical_formula_sum 'C43 H55 Br6 Cl3 S9 Si6'
_chemical_formula_weight 1614.76
_chemical_name_systematic
; 
 ? 
;
_space_group_IT_number 14
_symmetry_cell_setting monoclinic
_symmetry_space_group_name_Hall '-P 2yn'
_symmetry_space_group_name_H-M 'P 1 21/n 1'
_atom_sites_solution_hydrogens geom
_atom_sites_solution_primary direct
_atom_sites_solution_secondary difmap
_audit_creation_method SHELXL-97
_cell_angle_alpha 90.00
_cell_angle_beta 100.202(1)
_cell_angle_gamma 90.00
_cell_formula_units_Z 4
_cell_length_a 9.7758(2)
_cell_length_b 26.2874(6)
_cell_length_c 26.0709(6)
_cell_measurement_reflns_used 9455
_cell_measurement_temperature 109(2)
_cell_measurement_theta_max 29.98
_cell_measurement_theta_min 2.39
_cell_volume 6593.8(3)
_computing_cell_refinement 'SAINT, Bruker'
_computing_data_collection 'SMART, Bruker'
_computing_data_reduction 'SAINT, Bruker'
_computing_molecular_graphics 'SHELXTL, Bruker; XTEL, local programs'
_computing_publication_material 'SHELXTL, Bruker; XTEL, local programs'
_computing_structure_refinement 'SHELXL-97 (Sheldrick, 1997)'
_computing_structure_solution 'SIR-92 (Altomare et al., 1992)'
_diffrn_ambient_temperature 109(2)
_diffrn_detector 'CCD area detector'
_diffrn_detector_area_resol_mean 44.52
_diffrn_detector_type 'Bruker SMART 6000'
_diffrn_measured_fraction_theta_full 0.999
_diffrn_measured_fraction_theta_max 0.999
_diffrn_measurement_details '0.30 degree frames measured for 100 seconds each'
_diffrn_measurement_device 'three-circle goniometer with fixed chi'
_diffrn_measurement_device_type 'Bruker Platform goniometer'
_diffrn_measurement_method \w-scans
_diffrn_radiation_monochromator graphite
_diffrn_radiation_source 'fine-focus sealed tube'
_diffrn_radiation_type MoK\a
_diffrn_radiation_wavelength 0.71073
_diffrn_reflns_av_R_equivalents 0.0442
_diffrn_reflns_av_sigmaI/netI 0.0434
_diffrn_reflns_limit_h_max 13
_diffrn_reflns_limit_h_min -13
_diffrn_reflns_limit_k_max 33
_diffrn_reflns_limit_k_min -36
_diffrn_reflns_limit_l_max 36
_diffrn_reflns_limit_l_min -36
_diffrn_reflns_number 71707
_diffrn_reflns_theta_full 30.02
_diffrn_reflns_theta_max 30.02
_diffrn_reflns_theta_min 2.12
_diffrn_standards_decay_% 0.00
_diffrn_standards_interval_time 2465
_diffrn_standards_number 9456
_exptl_absorpt_coefficient_mu 4.199
_exptl_absorpt_correction_T_max 0.7868
_exptl_absorpt_correction_T_min 0.6327
_exptl_absorpt_correction_type multi-scan
_exptl_absorpt_process_details 'SADABS, R. Blessing (1995)'
_exptl_crystal_colour colorless
_exptl_crystal_density_diffrn 1.627
_exptl_crystal_description block
_exptl_crystal_F_000 3208
_exptl_crystal_size_max 0.12
_exptl_crystal_size_mid 0.06
_exptl_crystal_size_min 0.06
_refine_diff_density_max 0.939
_refine_diff_density_min -0.765
_refine_diff_density_rms 0.096
_refine_ls_extinction_method none
_refine_ls_goodness_of_fit_ref 1.010
_refine_ls_hydrogen_treatment riding
_refine_ls_matrix_type full
_refine_ls_number_parameters 677
_refine_ls_number_reflns 19254
_refine_ls_number_restraints 0
_refine_ls_restrained_S_all 1.010
_refine_ls_R_factor_all 0.0511
_refine_ls_R_factor_gt 0.0326
_refine_ls_shift/su_max 0.004
_refine_ls_shift/su_mean 0.000
_refine_ls_structure_factor_coef Fsqd
_refine_ls_weighting_details 'calc w=1/[\s^2^(Fo^2^)+(0.0292P)^2^+3.6700P] where P=(Fo^2^+2Fc^2^)/3'
_refine_ls_weighting_scheme calc
_refine_ls_wR_factor_gt 0.0663
_refine_ls_wR_factor_ref 0.0713
_reflns_number_gt 15036
_reflns_number_total 19254
_reflns_threshold_expression >2sigma(I)
_cod_data_source_file ja0462530si20040624_110946.cif
_cod_data_source_block 01451_macrocyclic_trimer_7
_cod_depositor_comments
;
The following automatic conversions were performed:

'_exptl_absorpt_correction_type' value 'multi-scans' was replaced
with the value 'multi-scan' as specified in the replacement file
'src/cod-tools/trunk/data/replacement-values/replacement_values.lst'.

Automatic conversion script
Id: cif_fix_values 5376 2017-05-30 11:51:03Z andrius 
;
_cod_database_code 4113186

loop_
_symmetry_equiv_pos_as_xyz
'x, y, z'
'-x+1/2, y+1/2, -z+1/2'
'-x, -y, -z'
'x-1/2, -y-1/2, z-1/2'

loop_
_atom_site_label
_atom_site_type_symbol
_atom_site_fract_x
_atom_site_fract_y
_atom_site_fract_z
_atom_site_U_iso_or_equiv
_atom_site_adp_type
_atom_site_occupancy
_atom_site_symmetry_multiplicity
_atom_site_calc_flag
_atom_site_refinement_flags
Br1 Br 0.43791(3) 0.438701(9) 0.796785(10) 0.02292(6) Uani 1 1 d .
Br2 Br 0.78195(3) 0.310819(12) 0.775966(10) 0.02904(6) Uani 1 1 d .
Br3 Br 0.63799(3) 0.300110(9) 1.133453(9) 0.02221(5) Uani 1 1 d .
Br4 Br 0.25997(3) 0.327254(10) 1.091606(9) 0.02128(5) Uani 1 1 d .
Br5 Br 0.46079(3) 0.047398(9) 0.836711(9) 0.02170(5) Uani 1 1 d .
Br6 Br 0.18431(2) 0.090069(9) 0.906174(9) 0.01908(5) Uani 1 1 d .
S1 S 0.32287(6) 0.29191(2) 0.72416(2) 0.01690(11) Uani 1 1 d .
S2 S 0.75760(6) 0.35259(2) 0.93588(2) 0.01500(11) Uani 1 1 d .
S3 S 0.60286(6) 0.41891(2) 1.01560(2) 0.01711(11) Uani 1 1 d .
S4 S 0.32242(6) 0.19284(2) 1.00046(2) 0.01615(11) Uani 1 1 d .
S5 S 0.67511(6) 0.12848(2) 0.97292(2) 0.01537(11) Uani 1 1 d .
S6 S 0.19014(6) 0.19863(2) 0.78032(2) 0.01636(11) Uani 1 1 d .
S7 S 0.44176(6) 0.36245(2) 0.92392(2) 0.01640(11) Uani 1 1 d .
S8 S 0.55448(6) 0.23324(2) 0.94790(2) 0.01671(11) Uani 1 1 d .
S9 S 0.50218(6) 0.22329(2) 0.80170(2) 0.01555(11) Uani 1 1 d .
Si1 Si 0.20156(7) 0.39478(3) 0.67876(3) 0.02017(14) Uani 1 1 d .
Si2 Si 1.03594(7) 0.33511(3) 0.89548(3) 0.01843(13) Uani 1 1 d .
Si3 Si 0.78329(7) 0.42717(3) 1.12679(3) 0.02126(14) Uani 1 1 d .
Si4 Si 0.09191(7) 0.20533(3) 1.06979(3) 0.02051(14) Uani 1 1 d .
Si5 Si 0.71900(7) 0.01266(2) 0.94739(2) 0.01576(12) Uani 1 1 d .
Si6 Si -0.07033(7) 0.13546(3) 0.79740(3) 0.01966(14) Uani 1 1 d .
C1 C 0.4392(2) 0.28401(8) 0.78149(8) 0.0142(4) Uani 1 1 d .
C2 C 0.4806(2) 0.32985(8) 0.80427(8) 0.0135(4) Uani 1 1 d .
C3 C 0.5988(2) 0.33556(8) 0.84811(8) 0.0137(4) Uani 1 1 d .
C4 C 0.5936(2) 0.34920(8) 0.89841(8) 0.0130(4) Uani 1 1 d .
C5 C 0.5129(2) 0.36542(9) 0.99057(8) 0.0143(4) Uani 1 1 d .
C6 C 0.5137(2) 0.32836(8) 1.02784(8) 0.0137(4) Uani 1 1 d .
C7 C 0.4282(2) 0.28161(9) 1.02265(8) 0.0146(4) Uani 1 1 d .
C8 C 0.4422(2) 0.23905(8) 0.99332(8) 0.0143(4) Uani 1 1 d .
C9 C 0.5544(2) 0.16761(8) 0.93605(8) 0.0141(4) Uani 1 1 d .
C10 C 0.4781(2) 0.14161(8) 0.89468(8) 0.0133(4) Uani 1 1 d .
C11 C 0.3554(2) 0.15957(8) 0.85782(8) 0.0144(4) Uani 1 1 d .
C12 C 0.3535(2) 0.19434(8) 0.81841(8) 0.0142(4) Uani 1 1 d .
C13 C 0.4092(2) 0.37042(9) 0.77458(9) 0.0157(4) Uani 1 1 d .
C14 C 0.3189(2) 0.35711(9) 0.73006(9) 0.0169(4) Uani 1 1 d .
C15 C 0.1385(4) 0.34959(12) 0.62409(12) 0.0418(8) Uani 1 1 d .
H15A H 0.0856 0.3684 0.5946 0.065(12) Uiso 1 1 calc R
H15B H 0.0786 0.3238 0.6359 0.035(9) Uiso 1 1 calc R
H15C H 0.2182 0.3329 0.6131 0.066(13) Uiso 1 1 calc R
C16 C 0.3057(3) 0.44626(11) 0.65564(11) 0.0325(7) Uani 1 1 d .
H16A H 0.2477 0.4649 0.6273 0.030(8) Uiso 1 1 calc R
H16B H 0.3854 0.4314 0.6430 0.066(12) Uiso 1 1 calc R
H16C H 0.3388 0.4696 0.6845 0.048(10) Uiso 1 1 calc R
C17 C 0.0535(3) 0.41896(11) 0.70716(11) 0.0317(6) Uani 1 1 d .
H17A H -0.0123 0.4364 0.6801 0.038(9) Uiso 1 1 calc R
H17B H 0.0877 0.4428 0.7354 0.040(9) Uiso 1 1 calc R
H17C H 0.0067 0.3904 0.7210 0.035(9) Uiso 1 1 calc R
C18 C 0.7396(2) 0.32858(9) 0.84163(8) 0.0155(4) Uani 1 1 d .
C19 C 0.8400(2) 0.33631(9) 0.88466(9) 0.0163(4) Uani 1 1 d .
C20 C 1.0965(3) 0.36690(11) 0.83977(10) 0.0271(6) Uani 1 1 d .
H20A H 1.1912 0.3797 0.8511 0.054(11) Uiso 1 1 calc R
H20B H 1.0345 0.3954 0.8275 0.049(10) Uiso 1 1 calc R
H20C H 1.0956 0.3424 0.8114 0.045(10) Uiso 1 1 calc R
C21 C 1.0963(3) 0.26831(11) 0.90136(11) 0.0304(6) Uani 1 1 d .
H21A H 1.1980 0.2675 0.9064 0.057(11) Uiso 1 1 calc R
H21B H 1.0575 0.2497 0.8695 0.060(11) Uiso 1 1 calc R
H21C H 1.0654 0.2524 0.9313 0.054(11) Uiso 1 1 calc R
C22 C 1.0929(3) 0.37089(12) 0.95715(10) 0.0292(6) Uani 1 1 d .
H22A H 1.1946 0.3706 0.9659 0.070(13) Uiso 1 1 calc R
H22B H 1.0542 0.3548 0.9853 0.036(9) Uiso 1 1 calc R
H22C H 1.0598 0.4061 0.9527 0.069(13) Uiso 1 1 calc R
C23 C 0.5983(2) 0.34433(9) 1.07567(8) 0.0154(4) Uani 1 1 d .
C24 C 0.6553(2) 0.39224(9) 1.07626(9) 0.0169(4) Uani 1 1 d .
C25 C 0.7861(3) 0.49393(10) 1.10292(11) 0.0288(6) Uani 1 1 d .
H25A H 0.8537 0.5138 1.1272 0.047(10) Uiso 1 1 calc R
H25B H 0.6936 0.5090 1.1007 0.042(10) Uiso 1 1 calc R
H25C H 0.8125 0.4941 1.0684 0.055(11) Uiso 1 1 calc R
C26 C 0.7299(3) 0.42598(11) 1.19163(10) 0.0328(7) Uani 1 1 d .
H26A H 0.7881 0.4495 1.2152 0.072(13) Uiso 1 1 calc R
H26B H 0.7409 0.3915 1.2060 0.064(12) Uiso 1 1 calc R
H26C H 0.6323 0.4363 1.1880 0.031(8) Uiso 1 1 calc R
C27 C 0.9552(3) 0.39559(13) 1.12969(15) 0.0432(8) Uani 1 1 d .
H27A H 1.0248 0.4128 1.1556 0.079(14) Uiso 1 1 calc R
H27B H 0.9830 0.3975 1.0954 0.083(15) Uiso 1 1 calc R
H27C H 0.9482 0.3598 1.1396 0.057(11) Uiso 1 1 calc R
C28 C 0.3144(2) 0.27484(9) 1.04979(8) 0.0152(4) Uani 1 1 d .
C29 C 0.2454(2) 0.22952(9) 1.04285(9) 0.0168(4) Uani 1 1 d .
C30 C 0.1386(4) 0.20210(15) 1.14173(11) 0.0442(9) Uani 1 1 d .
H30A H 0.2202 0.1802 1.1515 0.079(15) Uiso 1 1 calc R
H30B H 0.0604 0.1880 1.1560 0.061(12) Uiso 1 1 calc R
H30C H 0.1599 0.2363 1.1557 0.057(12) Uiso 1 1 calc R
C31 C -0.0620(3) 0.24734(12) 1.04852(12) 0.0336(7) Uani 1 1 d .
H31A H -0.0396 0.2821 1.0607 0.052(11) Uiso 1 1 calc R
H31B H -0.1410 0.2348 1.0633 0.055(11) Uiso 1 1 calc R
H31C H -0.0860 0.2471 1.0104 0.054(11) Uiso 1 1 calc R
C32 C 0.0548(3) 0.14033(11) 1.04254(12) 0.0308(6) Uani 1 1 d .
H32A H 0.1370 0.1188 1.0526 0.050(10) Uiso 1 1 calc R
H32B H 0.0314 0.1423 1.0045 0.046(10) Uiso 1 1 calc R
H32C H -0.0236 0.1257 1.0563 0.048(10) Uiso 1 1 calc R
C33 C 0.5269(2) 0.09058(9) 0.89372(8) 0.0153(4) Uani 1 1 d .
C34 C 0.6304(2) 0.07596(9) 0.93353(9) 0.0154(4) Uani 1 1 d .
C35 C 0.5876(3) -0.03856(9) 0.94991(11) 0.0235(5) Uani 1 1 d .
H35A H 0.6334 -0.0718 0.9519 0.054(11) Uiso 1 1 calc R
H35B H 0.5160 -0.0370 0.9185 0.079(14) Uiso 1 1 calc R
H35C H 0.5444 -0.0337 0.9807 0.049(10) Uiso 1 1 calc R
C36 C 0.8224(3) -0.00056(10) 0.89559(10) 0.0246(5) Uani 1 1 d .
H36A H 0.8719 -0.0329 0.9030 0.038(9) Uiso 1 1 calc R
H36B H 0.8896 0.0269 0.8947 0.041(9) Uiso 1 1 calc R
H36C H 0.7601 -0.0027 0.8618 0.035(9) Uiso 1 1 calc R
C37 C 0.8325(3) 0.01859(10) 1.01224(10) 0.0241(5) Uani 1 1 d .
H37A H 0.8841 -0.0132 1.0207 0.036(9) Uiso 1 1 calc R
H37B H 0.7752 0.0254 1.0387 0.037(9) Uiso 1 1 calc R
H37C H 0.8980 0.0467 1.0115 0.034(9) Uiso 1 1 calc R
C38 C 0.2197(2) 0.13824(9) 0.85588(8) 0.0155(4) Uani 1 1 d .
C39 C 0.1177(2) 0.15451(9) 0.81671(9) 0.0157(4) Uani 1 1 d .
C40 C -0.0769(3) 0.06604(11) 0.78202(11) 0.0300(6) Uani 1 1 d .
H40A H -0.1740 0.0551 0.7728 0.051(10) Uiso 1 1 calc R
H40B H -0.0310 0.0469 0.8125 0.031(8) Uiso 1 1 calc R
H40C H -0.0291 0.0596 0.7526 0.051(11) Uiso 1 1 calc R
C41 C -0.1424(3) 0.17144(12) 0.73728(11) 0.0328(7) Uani 1 1 d .
H41A H -0.2405 0.1626 0.7262 0.065(12) Uiso 1 1 calc R
H41B H -0.0906 0.1627 0.7096 0.058(11) Uiso 1 1 calc R
H41C H -0.1339 0.2080 0.7444 0.063(12) Uiso 1 1 calc R
C42 C -0.1650(3) 0.15086(11) 0.85098(10) 0.0275(6) Uani 1 1 d .
H42A H -0.2594 0.1370 0.8429 0.049(10) Uiso 1 1 calc R
H42B H -0.1696 0.1879 0.8549 0.044(10) Uiso 1 1 calc R
H42C H -0.1161 0.1359 0.8835 0.032(8) Uiso 1 1 calc R
C43 C 1.2611(3) 0.51162(12) 1.10619(13) 0.0359(7) Uani 1 1 d .
H43A H 1.3136 0.5430 1.1000 0.061(12) Uiso 1 1 calc R
Cl1 Cl 1.13831(10) 0.49929(4) 1.05011(4) 0.0614(3) Uani 1 1 d .
Cl2 Cl 1.17959(10) 0.52240(4) 1.15971(4) 0.0580(3) Uani 1 1 d .
Cl3 Cl 1.37924(10) 0.46149(3) 1.11913(4) 0.0562(2) Uani 1 1 d .

loop_
_atom_site_aniso_label
_atom_site_aniso_U_11
_atom_site_aniso_U_22
_atom_site_aniso_U_33
_atom_site_aniso_U_23
_atom_site_aniso_U_13
_atom_site_aniso_U_12
Br1 0.02922(14) 0.01329(11) 0.02340(12) -0.00105(9) -0.00314(10) -0.00040(10)
Br2 0.01781(12) 0.05261(18) 0.01742(11) -0.01079(11) 0.00509(9) -0.00376(12)
Br3 0.02602(13) 0.02041(12) 0.01773(11) 0.00269(9) -0.00288(9) -0.00219(10)
Br4 0.02097(12) 0.02274(12) 0.02123(11) -0.00708(9) 0.00671(9) -0.00094(9)
Br5 0.02436(13) 0.01579(12) 0.02143(11) -0.00485(9) -0.00555(9) 0.00123(9)
Br6 0.01811(11) 0.01848(12) 0.01969(11) 0.00573(8) 0.00067(9) -0.00389(9)
S1 0.0185(3) 0.0135(3) 0.0160(3) 0.0017(2) -0.0043(2) -0.0017(2)
S2 0.0114(2) 0.0197(3) 0.0131(2) -0.0006(2) 0.00023(19) -0.0004(2)
S3 0.0196(3) 0.0140(3) 0.0182(3) -0.0014(2) 0.0045(2) -0.0029(2)
S4 0.0161(3) 0.0137(3) 0.0185(3) -0.0012(2) 0.0028(2) -0.0028(2)
S5 0.0147(3) 0.0150(3) 0.0150(2) -0.0007(2) -0.0014(2) 0.0013(2)
S6 0.0118(3) 0.0189(3) 0.0171(3) 0.0050(2) -0.0008(2) -0.0005(2)
S7 0.0119(3) 0.0228(3) 0.0143(2) 0.0001(2) 0.0016(2) 0.0009(2)
S8 0.0188(3) 0.0118(3) 0.0208(3) -0.0019(2) 0.0071(2) -0.0014(2)
S9 0.0119(3) 0.0144(3) 0.0198(3) 0.0038(2) 0.0012(2) 0.0005(2)
Si1 0.0222(3) 0.0172(3) 0.0185(3) 0.0046(2) -0.0036(3) 0.0029(3)
Si2 0.0110(3) 0.0267(4) 0.0169(3) -0.0011(3) 0.0008(2) 0.0006(3)
Si3 0.0170(3) 0.0193(3) 0.0259(3) -0.0075(3) -0.0007(3) -0.0029(3)
Si4 0.0175(3) 0.0238(4) 0.0208(3) 0.0018(3) 0.0050(3) -0.0046(3)
Si5 0.0146(3) 0.0137(3) 0.0183(3) 0.0023(2) 0.0011(2) 0.0023(2)
Si6 0.0123(3) 0.0260(4) 0.0196(3) 0.0032(3) -0.0001(2) -0.0031(3)
C1 0.0135(10) 0.0143(11) 0.0139(10) 0.0018(8) 0.0002(8) 0.0008(8)
C2 0.0104(10) 0.0155(11) 0.0143(10) 0.0000(8) 0.0007(8) -0.0004(8)
C3 0.0126(10) 0.0132(11) 0.0144(10) 0.0020(8) 0.0001(8) -0.0002(8)
C4 0.0099(10) 0.0127(10) 0.0157(10) 0.0009(8) 0.0006(8) -0.0007(8)
C5 0.0120(10) 0.0158(11) 0.0155(10) -0.0027(8) 0.0034(8) -0.0014(8)
C6 0.0111(10) 0.0128(10) 0.0173(10) -0.0025(8) 0.0027(8) -0.0011(8)
C7 0.0147(11) 0.0142(11) 0.0141(10) -0.0007(8) -0.0002(8) -0.0017(8)
C8 0.0139(10) 0.0146(11) 0.0139(10) 0.0015(8) 0.0011(8) -0.0008(8)
C9 0.0125(10) 0.0131(11) 0.0165(10) 0.0008(8) 0.0020(8) 0.0029(8)
C10 0.0106(10) 0.0127(10) 0.0160(10) 0.0023(8) 0.0011(8) 0.0001(8)
C11 0.0152(11) 0.0107(10) 0.0165(10) -0.0007(8) 0.0003(8) 0.0010(8)
C12 0.0116(10) 0.0140(11) 0.0162(10) 0.0008(8) 0.0004(8) 0.0009(8)
C13 0.0159(11) 0.0133(11) 0.0176(10) -0.0001(8) 0.0023(9) -0.0018(8)
C14 0.0162(11) 0.0153(11) 0.0177(11) 0.0025(8) -0.0013(9) -0.0002(9)
C15 0.058(2) 0.0267(16) 0.0306(15) 0.0007(12) -0.0213(15) 0.0100(15)
C16 0.0343(16) 0.0322(16) 0.0320(15) 0.0167(12) 0.0083(12) 0.0057(13)
C17 0.0268(14) 0.0324(16) 0.0360(15) 0.0169(12) 0.0060(12) 0.0074(12)
C18 0.0153(11) 0.0172(11) 0.0142(10) 0.0005(8) 0.0032(8) 0.0011(9)
C19 0.0130(11) 0.0182(12) 0.0177(11) -0.0011(8) 0.0027(8) -0.0001(9)
C20 0.0152(12) 0.0427(17) 0.0235(13) 0.0045(11) 0.0033(10) -0.0055(11)
C21 0.0213(13) 0.0350(16) 0.0343(15) 0.0037(12) 0.0032(11) 0.0085(12)
C22 0.0135(12) 0.0502(19) 0.0233(13) -0.0071(12) 0.0010(10) -0.0029(12)
C23 0.0151(11) 0.0143(11) 0.0160(10) 0.0008(8) 0.0008(8) 0.0016(8)
C24 0.0147(11) 0.0187(12) 0.0173(11) -0.0026(8) 0.0032(9) -0.0011(9)
C25 0.0301(15) 0.0190(13) 0.0369(15) -0.0067(11) 0.0047(12) -0.0087(11)
C26 0.0447(18) 0.0304(16) 0.0205(13) -0.0052(11) -0.0015(12) 0.0006(13)
C27 0.0193(14) 0.0331(18) 0.074(3) -0.0148(16) -0.0006(15) 0.0019(12)
C28 0.0152(11) 0.0164(11) 0.0140(10) -0.0038(8) 0.0025(8) 0.0008(9)
C29 0.0161(11) 0.0177(11) 0.0162(10) 0.0012(8) 0.0018(9) -0.0011(9)
C30 0.045(2) 0.069(2) 0.0204(14) 0.0066(14) 0.0106(13) -0.0147(18)
C31 0.0244(14) 0.0312(16) 0.0472(18) 0.0012(13) 0.0117(13) -0.0003(12)
C32 0.0250(14) 0.0236(14) 0.0448(17) 0.0007(12) 0.0088(12) -0.0078(11)
C33 0.0151(11) 0.0137(11) 0.0162(10) -0.0014(8) 0.0004(8) -0.0027(8)
C34 0.0153(11) 0.0132(11) 0.0176(11) 0.0017(8) 0.0027(9) 0.0001(8)
C35 0.0232(13) 0.0143(12) 0.0330(14) 0.0015(10) 0.0048(11) -0.0021(10)
C36 0.0263(14) 0.0244(14) 0.0246(13) 0.0036(10) 0.0081(11) 0.0082(11)
C37 0.0228(13) 0.0259(14) 0.0217(12) 0.0032(10) -0.0014(10) 0.0013(11)
C38 0.0168(11) 0.0150(11) 0.0142(10) 0.0008(8) 0.0016(8) -0.0001(9)
C39 0.0147(11) 0.0155(11) 0.0168(10) 0.0010(8) 0.0025(8) -0.0022(9)
C40 0.0316(15) 0.0321(16) 0.0261(13) -0.0021(11) 0.0049(12) -0.0118(12)
C41 0.0221(14) 0.0466(19) 0.0259(14) 0.0111(12) -0.0064(11) -0.0036(12)
C42 0.0193(13) 0.0349(16) 0.0302(14) 0.0066(11) 0.0096(11) 0.0041(11)
C43 0.0278(15) 0.0283(16) 0.0492(18) 0.0052(13) 0.0005(13) -0.0029(12)
Cl1 0.0457(5) 0.0843(7) 0.0477(5) 0.0149(5) -0.0097(4) -0.0181(5)
Cl2 0.0353(5) 0.0675(6) 0.0715(6) -0.0251(5) 0.0103(4) -0.0060(4)
Cl3 0.0411(5) 0.0382(5) 0.0838(7) -0.0171(4) -0.0039(5) 0.0102(4)

loop_
_atom_type_symbol
_atom_type_description
_atom_type_scat_dispersion_real
_atom_type_scat_dispersion_imag
_atom_type_scat_source
C C 0.0033 0.0016 'International Tables Vol C Tables 4.2.6.8 and 6.1.1.4'
H H 0.0000 0.0000 'International Tables Vol C Tables 4.2.6.8 and 6.1.1.4'
Si Si 0.0817 0.0704 'International Tables Vol C Tables 4.2.6.8 and 6.1.1.4'
S S 0.1246 0.1234 'International Tables Vol C Tables 4.2.6.8 and 6.1.1.4'
Cl Cl 0.1484 0.1585 'International Tables Vol C Tables 4.2.6.8 and 6.1.1.4'
Br Br -0.2901 2.4595 'International Tables Vol C Tables 4.2.6.8 and 6.1.1.4'

loop_
_geom_angle_atom_site_label_1
_geom_angle_atom_site_label_2
_geom_angle_atom_site_label_3
_geom_angle
C14 S1 C1 93.68(11)
C4 S2 C19 93.62(11)
C24 S3 C5 93.71(11)
C8 S4 C29 93.26(11)
C9 S5 C34 93.96(11)
C39 S6 C12 93.88(11)
C5 S7 C4 99.77(10)
C9 S8 C8 102.91(11)
C1 S9 C12 101.86(11)
C17 Si1 C16 113.06(14)
C17 Si1 C15 110.28(16)
C16 Si1 C15 109.91(16)
C17 Si1 C14 108.54(12)
C16 Si1 C14 108.30(12)
C15 Si1 C14 106.50(12)
C21 Si2 C22 111.46(14)
C21 Si2 C20 110.48(14)
C22 Si2 C20 111.08(14)
C21 Si2 C19 109.20(12)
C22 Si2 C19 105.14(11)
C20 Si2 C19 109.31(11)
C26 Si3 C25 110.06(13)
C26 Si3 C27 110.66(16)
C25 Si3 C27 111.49(15)
C26 Si3 C24 111.65(13)
C25 Si3 C24 105.80(12)
C27 Si3 C24 107.06(13)
C30 Si4 C32 109.92(16)
C30 Si4 C31 111.62(16)
C32 Si4 C31 109.69(14)
C30 Si4 C29 108.94(13)
C32 Si4 C29 106.43(12)
C31 Si4 C29 110.10(12)
C37 Si5 C36 111.32(12)
C37 Si5 C35 109.38(12)
C36 Si5 C35 110.89(13)
C37 Si5 C34 106.33(11)
C36 Si5 C34 108.49(11)
C35 Si5 C34 110.34(11)
C42 Si6 C41 111.06(14)
C42 Si6 C40 111.90(13)
C41 Si6 C40 108.84(14)
C42 Si6 C39 109.52(12)
C41 Si6 C39 107.20(12)
C40 Si6 C39 108.17(12)
C2 C1 S1 111.62(17)
C2 C1 S9 127.36(17)
S1 C1 S9 120.78(13)
C1 C2 C13 110.08(19)
C1 C2 C3 123.6(2)
C13 C2 C3 125.6(2)
C4 C3 C18 110.28(19)
C4 C3 C2 127.5(2)
C18 C3 C2 122.15(19)
C3 C4 S2 111.58(17)
C3 C4 S7 126.06(17)
S2 C4 S7 122.36(13)
C6 C5 S3 111.82(16)
C6 C5 S7 128.29(17)
S3 C5 S7 119.80(13)
C5 C6 C23 109.7(2)
C5 C6 C7 126.3(2)
C23 C6 C7 123.6(2)
C8 C7 C28 109.6(2)
C8 C7 C6 128.1(2)
C28 C7 C6 122.3(2)
C7 C8 S4 112.18(17)
C7 C8 S8 125.48(18)
S4 C8 S8 122.00(13)
C10 C9 S5 111.26(16)
C10 C9 S8 127.50(17)
S5 C9 S8 120.68(13)
C9 C10 C33 110.09(19)
C9 C10 C11 128.0(2)
C33 C10 C11 121.71(19)
C12 C11 C38 110.14(19)
C12 C11 C10 127.0(2)
C38 C11 C10 122.6(2)
C11 C12 S6 111.23(17)
C11 C12 S9 124.74(17)
S6 C12 S9 123.26(13)
C14 C13 C2 116.6(2)
C14 C13 Br1 122.61(17)
C2 C13 Br1 120.79(17)
C13 C14 S1 107.94(17)
C13 C14 Si1 133.33(18)
S1 C14 Si1 118.73(13)
Si1 C15 H15A 109.5
Si1 C15 H15B 109.5
H15A C15 H15B 109.5
Si1 C15 H15C 109.5
H15A C15 H15C 109.5
H15B C15 H15C 109.5
Si1 C16 H16A 109.5
Si1 C16 H16B 109.5
H16A C16 H16B 109.5
Si1 C16 H16C 109.5
H16A C16 H16C 109.5
H16B C16 H16C 109.5
Si1 C17 H17A 109.5
Si1 C17 H17B 109.5
H17A C17 H17B 109.5
Si1 C17 H17C 109.5
H17A C17 H17C 109.5
H17B C17 H17C 109.5
C19 C18 C3 116.8(2)
C19 C18 Br2 122.63(18)
C3 C18 Br2 120.60(16)
C18 C19 S2 107.76(17)
C18 C19 Si2 132.98(18)
S2 C19 Si2 119.20(13)
Si2 C20 H20A 109.5
Si2 C20 H20B 109.5
H20A C20 H20B 109.5
Si2 C20 H20C 109.5
H20A C20 H20C 109.5
H20B C20 H20C 109.5
Si2 C21 H21A 109.5
Si2 C21 H21B 109.5
H21A C21 H21B 109.5
Si2 C21 H21C 109.5
H21A C21 H21C 109.5
H21B C21 H21C 109.5
Si2 C22 H22A 109.5
Si2 C22 H22B 109.5
H22A C22 H22B 109.5
Si2 C22 H22C 109.5
H22A C22 H22C 109.5
H22B C22 H22C 109.5
C24 C23 C6 116.7(2)
C24 C23 Br3 121.92(17)
C6 C23 Br3 121.32(17)
C23 C24 S3 107.93(16)
C23 C24 Si3 132.10(18)
S3 C24 Si3 119.72(13)
Si3 C25 H25A 109.5
Si3 C25 H25B 109.5
H25A C25 H25B 109.5
Si3 C25 H25C 109.5
H25A C25 H25C 109.5
H25B C25 H25C 109.5
Si3 C26 H26A 109.5
Si3 C26 H26B 109.5
H26A C26 H26B 109.5
Si3 C26 H26C 109.5
H26A C26 H26C 109.5
H26B C26 H26C 109.5
Si3 C27 H27A 109.5
Si3 C27 H27B 109.5
H27A C27 H27B 109.5
Si3 C27 H27C 109.5
H27A C27 H27C 109.5
H27B C27 H27C 109.5
C29 C28 C7 116.9(2)
C29 C28 Br4 121.97(18)
C7 C28 Br4 121.14(17)
C28 C29 S4 108.03(17)
C28 C29 Si4 130.92(18)
S4 C29 Si4 121.04(13)
Si4 C30 H30A 109.5
Si4 C30 H30B 109.5
H30A C30 H30B 109.5
Si4 C30 H30C 109.5
H30A C30 H30C 109.5
H30B C30 H30C 109.5
Si4 C31 H31A 109.5
Si4 C31 H31B 109.5
H31A C31 H31B 109.5
Si4 C31 H31C 109.5
H31A C31 H31C 109.5
H31B C31 H31C 109.5
Si4 C32 H32A 109.5
Si4 C32 H32B 109.5
H32A C32 H32B 109.5
Si4 C32 H32C 109.5
H32A C32 H32C 109.5
H32B C32 H32C 109.5
C34 C33 C10 117.1(2)
C34 C33 Br5 122.06(17)
C10 C33 Br5 120.65(16)
C33 C34 S5 107.51(17)
C33 C34 Si5 130.31(18)
S5 C34 Si5 122.17(13)
Si5 C35 H35A 109.5
Si5 C35 H35B 109.5
H35A C35 H35B 109.5
Si5 C35 H35C 109.5
H35A C35 H35C 109.5
H35B C35 H35C 109.5
Si5 C36 H36A 109.5
Si5 C36 H36B 109.5
H36A C36 H36B 109.5
Si5 C36 H36C 109.5
H36A C36 H36C 109.5
H36B C36 H36C 109.5
Si5 C37 H37A 109.5
Si5 C37 H37B 109.5
H37A C37 H37B 109.5
Si5 C37 H37C 109.5
H37A C37 H37C 109.5
H37B C37 H37C 109.5
C39 C38 C11 117.0(2)
C39 C38 Br6 121.85(18)
C11 C38 Br6 121.18(16)
C38 C39 S6 107.76(17)
C38 C39 Si6 131.74(18)
S6 C39 Si6 120.45(13)
Si6 C40 H40A 109.5
Si6 C40 H40B 109.5
H40A C40 H40B 109.5
Si6 C40 H40C 109.5
H40A C40 H40C 109.5
H40B C40 H40C 109.5
Si6 C41 H41A 109.5
Si6 C41 H41B 109.5
H41A C41 H41B 109.5
Si6 C41 H41C 109.5
H41A C41 H41C 109.5
H41B C41 H41C 109.5
Si6 C42 H42A 109.5
Si6 C42 H42B 109.5
H42A C42 H42B 109.5
Si6 C42 H42C 109.5
H42A C42 H42C 109.5
H42B C42 H42C 109.5
Cl3 C43 Cl2 110.34(18)
Cl3 C43 Cl1 110.74(18)
Cl2 C43 Cl1 110.76(17)
Cl3 C43 H43A 108.3
Cl2 C43 H43A 108.3
Cl1 C43 H43A 108.3

loop_
_geom_bond_atom_site_label_1
_geom_bond_atom_site_label_2
_geom_bond_distance
Br1 C13 1.892(2)
Br2 C18 1.890(2)
Br3 C23 1.888(2)
Br4 C28 1.891(2)
Br5 C33 1.891(2)
Br6 C38 1.898(2)
S1 C14 1.722(2)
S1 C1 1.723(2)
S2 C4 1.725(2)
S2 C19 1.731(2)
S3 C24 1.723(2)
S3 C5 1.724(2)
S4 C8 1.720(2)
S4 C29 1.736(2)
S5 C9 1.724(2)
S5 C34 1.730(2)
S6 C39 1.728(2)
S6 C12 1.728(2)
S7 C5 1.755(2)
S7 C4 1.766(2)
S8 C9 1.753(2)
S8 C8 1.758(2)
S9 C1 1.758(2)
S9 C12 1.762(2)
Si1 C17 1.851(3)
Si1 C16 1.857(3)
Si1 C15 1.874(3)
Si1 C14 1.882(2)
Si2 C21 1.850(3)
Si2 C22 1.861(3)
Si2 C20 1.861(3)
Si2 C19 1.886(2)
Si3 C26 1.856(3)
Si3 C25 1.864(3)
Si3 C27 1.864(3)
Si3 C24 1.887(2)
Si4 C30 1.852(3)
Si4 C32 1.861(3)
Si4 C31 1.869(3)
Si4 C29 1.877(2)
Si5 C37 1.857(3)
Si5 C36 1.857(3)
Si5 C35 1.870(3)
Si5 C34 1.881(2)
Si6 C42 1.852(3)
Si6 C41 1.859(3)
Si6 C40 1.867(3)
Si6 C39 1.886(2)
C1 C2 1.372(3)
C2 C13 1.426(3)
C2 C3 1.482(3)
C3 C4 1.369(3)
C3 C18 1.428(3)
C5 C6 1.375(3)
C6 C23 1.432(3)
C6 C7 1.478(3)
C7 C8 1.376(3)
C7 C28 1.431(3)
C9 C10 1.379(3)
C10 C33 1.426(3)
C10 C11 1.475(3)
C11 C12 1.373(3)
C11 C38 1.432(3)
C13 C14 1.373(3)
C15 H15A 0.9800
C15 H15B 0.9800
C15 H15C 0.9800
C16 H16A 0.9800
C16 H16B 0.9800
C16 H16C 0.9800
C17 H17A 0.9800
C17 H17B 0.9800
C17 H17C 0.9800
C18 C19 1.369(3)
C20 H20A 0.9800
C20 H20B 0.9800
C20 H20C 0.9800
C21 H21A 0.9800
C21 H21B 0.9800
C21 H21C 0.9800
C22 H22A 0.9800
C22 H22B 0.9800
C22 H22C 0.9800
C23 C24 1.377(3)
C25 H25A 0.9800
C25 H25B 0.9800
C25 H25C 0.9800
C26 H26A 0.9800
C26 H26B 0.9800
C26 H26C 0.9800
C27 H27A 0.9800
C27 H27B 0.9800
C27 H27C 0.9800
C28 C29 1.365(3)
C30 H30A 0.9800
C30 H30B 0.9800
C30 H30C 0.9800
C31 H31A 0.9800
C31 H31B 0.9800
C31 H31C 0.9800
C32 H32A 0.9800
C32 H32B 0.9800
C32 H32C 0.9800
C33 C34 1.370(3)
C35 H35A 0.9800
C35 H35B 0.9800
C35 H35C 0.9800
C36 H36A 0.9800
C36 H36B 0.9800
C36 H36C 0.9800
C37 H37A 0.9800
C37 H37B 0.9800
C37 H37C 0.9800
C38 C39 1.364(3)
C40 H40A 0.9800
C40 H40B 0.9800
C40 H40C 0.9800
C41 H41A 0.9800
C41 H41B 0.9800
C41 H41C 0.9800
C42 H42A 0.9800
C42 H42B 0.9800
C42 H42C 0.9800
C43 Cl3 1.745(3)
C43 Cl2 1.748(3)
C43 Cl1 1.750(3)
C43 H43A 1.0000

loop_
_geom_torsion_atom_site_label_1
_geom_torsion_atom_site_label_2
_geom_torsion_atom_site_label_3
_geom_torsion_atom_site_label_4
_geom_torsion
C14 S1 C1 C2 -2.65(19)
C14 S1 C1 S9 -177.43(15)
C12 S9 C1 C2 115.9(2)
C12 S9 C1 S1 -70.17(16)
S1 C1 C2 C13 2.7(2)
S9 C1 C2 C13 177.09(18)
S1 C1 C2 C3 -168.02(18)
S9 C1 C2 C3 6.3(3)
C1 C2 C3 C4 -112.2(3)
C13 C2 C3 C4 78.5(3)
C1 C2 C3 C18 70.0(3)
C13 C2 C3 C18 -99.3(3)
C18 C3 C4 S2 -0.5(2)
C2 C3 C4 S2 -178.49(19)
C18 C3 C4 S7 179.22(17)
C2 C3 C4 S7 1.2(4)
C19 S2 C4 C3 0.61(18)
C19 S2 C4 S7 -179.09(15)
C5 S7 C4 C3 170.0(2)
C5 S7 C4 S2 -10.29(17)
C24 S3 C5 C6 3.74(19)
C24 S3 C5 S7 -173.21(15)
C4 S7 C5 C6 -99.0(2)
C4 S7 C5 S3 77.34(15)
S3 C5 C6 C23 -4.1(2)
S7 C5 C6 C23 172.49(18)
S3 C5 C6 C7 168.95(19)
S7 C5 C6 C7 -14.4(4)
C5 C6 C7 C8 72.3(3)
C23 C6 C7 C8 -115.5(3)
C5 C6 C7 C28 -108.3(3)
C23 C6 C7 C28 63.9(3)
C28 C7 C8 S4 -1.3(2)
C6 C7 C8 S4 178.22(19)
C28 C7 C8 S8 172.13(17)
C6 C7 C8 S8 -8.4(4)
C29 S4 C8 C7 0.94(18)
C29 S4 C8 S8 -172.71(15)
C9 S8 C8 C7 166.6(2)
C9 S8 C8 S4 -20.68(17)
C34 S5 C9 C10 1.14(18)
C34 S5 C9 S8 -170.86(15)
C8 S8 C9 C10 98.8(2)
C8 S8 C9 S5 -90.65(15)
S5 C9 C10 C33 -2.6(2)
S8 C9 C10 C33 168.72(18)
S5 C9 C10 C11 172.45(19)
S8 C9 C10 C11 -16.2(4)
C9 C10 C11 C12 73.2(3)
C33 C10 C11 C12 -112.3(3)
C9 C10 C11 C38 -113.0(3)
C33 C10 C11 C38 61.6(3)
C38 C11 C12 S6 -1.3(2)
C10 C11 C12 S6 173.18(18)
C38 C11 C12 S9 -171.51(17)
C10 C11 C12 S9 2.9(3)
C39 S6 C12 C11 0.92(19)
C39 S6 C12 S9 171.33(15)
C1 S9 C12 C11 -146.4(2)
C1 S9 C12 S6 44.54(17)
C1 C2 C13 C14 -1.5(3)
C3 C2 C13 C14 169.0(2)
C1 C2 C13 Br1 177.82(16)
C3 C2 C13 Br1 -11.7(3)
C2 C13 C14 S1 -0.4(3)
Br1 C13 C14 S1 -179.75(13)
C2 C13 C14 Si1 179.52(19)
Br1 C13 C14 Si1 0.2(4)
C1 S1 C14 C13 1.71(19)
C1 S1 C14 Si1 -178.26(15)
C17 Si1 C14 C13 -72.0(3)
C16 Si1 C14 C13 51.1(3)
C15 Si1 C14 C13 169.3(3)
C17 Si1 C14 S1 107.95(17)
C16 Si1 C14 S1 -128.95(16)
C15 Si1 C14 S1 -10.8(2)
C4 C3 C18 C19 0.0(3)
C2 C3 C18 C19 178.2(2)
C4 C3 C18 Br2 -178.77(16)
C2 C3 C18 Br2 -0.6(3)
C3 C18 C19 S2 0.4(3)
Br2 C18 C19 S2 179.19(13)
C3 C18 C19 Si2 -176.61(18)
Br2 C18 C19 Si2 2.2(3)
C4 S2 C19 C18 -0.56(19)
C4 S2 C19 Si2 176.93(14)
C21 Si2 C19 C18 -79.5(3)
C22 Si2 C19 C18 160.7(2)
C20 Si2 C19 C18 41.4(3)
C21 Si2 C19 S2 103.72(16)
C22 Si2 C19 S2 -15.99(19)
C20 Si2 C19 S2 -135.31(15)
C5 C6 C23 C24 2.7(3)
C7 C6 C23 C24 -170.7(2)
C5 C6 C23 Br3 -173.66(16)
C7 C6 C23 Br3 13.0(3)
C6 C23 C24 S3 0.1(3)
Br3 C23 C24 S3 176.38(12)
C6 C23 C24 Si3 -173.90(18)
Br3 C23 C24 Si3 2.4(3)
C5 S3 C24 C23 -2.11(19)
C5 S3 C24 Si3 172.76(14)
C26 Si3 C24 C23 -51.3(3)
C25 Si3 C24 C23 -171.0(2)
C27 Si3 C24 C23 70.0(3)
C26 Si3 C24 S3 135.32(15)
C25 Si3 C24 S3 15.59(18)
C27 Si3 C24 S3 -103.43(19)
C8 C7 C28 C29 1.1(3)
C6 C7 C28 C29 -178.4(2)
C8 C7 C28 Br4 -177.20(16)
C6 C7 C28 Br4 3.3(3)
C7 C28 C29 S4 -0.4(3)
Br4 C28 C29 S4 177.88(12)
C7 C28 C29 Si4 -179.18(17)
Br4 C28 C29 Si4 -0.9(3)
C8 S4 C29 C28 -0.31(18)
C8 S4 C29 Si4 178.64(14)
C30 Si4 C29 C28 -62.1(3)
C32 Si4 C29 C28 179.4(2)
C31 Si4 C29 C28 60.6(3)
C30 Si4 C29 S4 119.19(18)
C32 Si4 C29 S4 0.71(18)
C31 Si4 C29 S4 -118.11(16)
C9 C10 C33 C34 3.4(3)
C11 C10 C33 C34 -172.0(2)
C9 C10 C33 Br5 -171.64(16)
C11 C10 C33 Br5 12.9(3)
C10 C33 C34 S5 -2.5(3)
Br5 C33 C34 S5 172.48(13)
C10 C33 C34 Si5 178.29(18)
Br5 C33 C34 Si5 -6.8(3)
C9 S5 C34 C33 0.72(18)
C9 S5 C34 Si5 -179.96(15)
C37 Si5 C34 C33 -172.9(2)
C36 Si5 C34 C33 67.3(3)
C35 Si5 C34 C33 -54.4(3)
C37 Si5 C34 S5 7.94(18)
C36 Si5 C34 S5 -111.88(16)
C35 Si5 C34 S5 126.46(15)
C12 C11 C38 C39 1.2(3)
C10 C11 C38 C39 -173.6(2)
C12 C11 C38 Br6 -178.22(16)
C10 C11 C38 Br6 7.0(3)
C11 C38 C39 S6 -0.5(3)
Br6 C38 C39 S6 178.91(12)
C11 C38 C39 Si6 177.05(18)
Br6 C38 C39 Si6 -3.6(3)
C12 S6 C39 C38 -0.26(18)
C12 S6 C39 Si6 -178.10(15)
C42 Si6 C39 C38 62.8(3)
C41 Si6 C39 C38 -176.6(2)
C40 Si6 C39 C38 -59.4(3)
C42 Si6 C39 S6 -119.99(15)
C41 Si6 C39 S6 0.60(19)
C40 Si6 C39 S6 117.81(16)
